data_7209593
loop_
_publ_author_name
'Li, Min'
'Ling, Qian'
'Yang, Zhi'
'Li, Bao-Long'
'Li, Hai-Yan'

_publ_section_title
;
 Seven structural versatile coordination polymers based on a flexible
 bis(triazole) and polycarboxylate co-ligands: syntheses, structures and
 properties
;
_journal_issue 18
_journal_name_full CrystEngComm
_journal_page_first 3630
_journal_paper_doi 10.1039/c3ce00057e
_journal_volume 15
_journal_year 2013
_chemical_formula_moiety 'C30 H28 Co N6 O5'
_chemical_formula_sum 'C30 H28 Co N6 O5'
_chemical_formula_weight 611.51
_chemical_name_systematic
;
?
;
_space_group_IT_number 14
_symmetry_cell_setting monoclinic
_symmetry_space_group_name_Hall '-P 2yn'
_symmetry_space_group_name_H-M 'P 1 21/n 1'
_atom_sites_solution_hydrogens geom
_atom_sites_solution_primary direct
_atom_sites_solution_secondary difmap
_audit_creation_method SHELXL-97
_cell_angle_alpha 90.00
_cell_angle_beta 94.476(4)
_cell_angle_gamma 90.00
_cell_formula_units_Z 4
_cell_length_a 12.2271(6)
_cell_length_b 16.7600(7)
_cell_length_c 14.4858(6)
_cell_measurement_reflns_used 4303
_cell_measurement_temperature 220(2)
_cell_measurement_theta_max 29.5003
_cell_measurement_theta_min 3.2067
_cell_volume 2959.5(2)
_computing_cell_refinement
;
CrysAlisPro, Agilent Technologies,
Version 1.171.35.21 (release 20-01-2012 CrysAlis171 .NET)
;
_computing_data_collection
;
CrysAlisPro, Agilent Technologies,
Version 1.171.35.21 (release 20-01-2012 CrysAlis171 .NET)
;
_computing_data_reduction
;
CrysAlisPro, Agilent Technologies,
Version 1.171.35.21 (release 20-01-2012 CrysAlis171 .NET)
;
_computing_molecular_graphics 'Bruker SHELXTL'
_computing_publication_material 'Bruker SHELXTL'
_computing_structure_refinement 'SHELXL-97 (Sheldrick, 1997)'
_computing_structure_solution 'SHELXS-97 (Sheldrick, 1990)'
_diffrn_ambient_temperature 220(2)
_diffrn_detector_area_resol_mean 10.4692
_diffrn_measured_fraction_theta_full 0.996
_diffrn_measured_fraction_theta_max 0.996
_diffrn_measurement_device_type 'Xcalibur, Atlas, Gemini'
_diffrn_measurement_method \w
_diffrn_radiation_monochromator graphite
_diffrn_radiation_source 'fine-focus sealed tube'
_diffrn_radiation_type MoK\a
_diffrn_radiation_wavelength 0.71073
_diffrn_reflns_av_R_equivalents 0.0276
_diffrn_reflns_av_sigmaI/netI 0.0384
_diffrn_reflns_limit_h_max 15
_diffrn_reflns_limit_h_min -14
_diffrn_reflns_limit_k_max 19
_diffrn_reflns_limit_k_min -20
_diffrn_reflns_limit_l_max 18
_diffrn_reflns_limit_l_min -18
_diffrn_reflns_number 15618
_diffrn_reflns_theta_full 26.55
_diffrn_reflns_theta_max 26.55
_diffrn_reflns_theta_min 3.21
_diffrn_standards_decay_% 0
_diffrn_standards_interval_count 0
_diffrn_standards_interval_time 0
_diffrn_standards_number 0
_exptl_absorpt_coefficient_mu 0.629
_exptl_absorpt_correction_T_max 0.9398
_exptl_absorpt_correction_T_min 0.6708
_exptl_absorpt_correction_type multi-scan
_exptl_absorpt_process_details
;
CrysAlisPro, Agilent Technologies,
Version 1.171.35.21,
Empirical absorption correction using spherical harmonics,
implemented in SCALE3 ABSPACK scaling algorithm.
;
_exptl_crystal_colour Red
_exptl_crystal_density_diffrn 1.372
_exptl_crystal_density_method 'not measured'
_exptl_crystal_description Block
_exptl_crystal_F_000 1268
_exptl_crystal_size_max 0.69
_exptl_crystal_size_mid 0.40
_exptl_crystal_size_min 0.10
_refine_diff_density_max 0.986
_refine_diff_density_min -0.311
_refine_diff_density_rms 0.076
_refine_ls_extinction_method none
_refine_ls_goodness_of_fit_ref 1.011
_refine_ls_hydrogen_treatment constr
_refine_ls_matrix_type full
_refine_ls_number_parameters 383
_refine_ls_number_reflns 6137
_refine_ls_number_restraints 0
_refine_ls_restrained_S_all 1.011
_refine_ls_R_factor_all 0.0702
_refine_ls_R_factor_gt 0.0519
_refine_ls_shift/su_max 0.001
_refine_ls_shift/su_mean 0.000
_refine_ls_structure_factor_coef Fsqd
_refine_ls_weighting_details 'calc w=1/[\s^2^(Fo^2^)+(0.0914P)^2^+1.2853P] where P=(Fo^2^+2Fc^2^)/3'
_refine_ls_weighting_scheme calc
_refine_ls_wR_factor_gt 0.1465
_refine_ls_wR_factor_ref 0.1567
_reflns_number_gt 4767
_reflns_number_total 6137
_reflns_threshold_expression >2sigma(I)
_cod_data_source_file c3ce00057e.txt
_cod_data_source_block Co-tmtz-oba(4)
_cod_depositor_comments
;
The following automatic conversions were performed:

'_symmetry_cell_setting' value 'Monoclinic' changed to 'monoclinic'
according to /home/saulius/struct/CIF-dictionaries/cif_core.dic
dictionary named 'cif_core.dic' version 2.4.2 from
2011-04-26.

'_exptl_absorpt_correction_type' value 'Multi-scan'
changed to 'multi-scan' according to
/home/saulius/struct/CIF-dictionaries/cif_core.dic dictionary named
'cif_core.dic' version 2.4.2 from 2011-04-26.

Automatic conversion script
Id: cif_fix_values 1891 2012-01-12 08:04:46Z andrius 
;
_cod_original_sg_symbol_H-M P21/n
_cod_database_code 7209593

loop_
_symmetry_equiv_pos_as_xyz
'x, y, z'
'-x+1/2, y+1/2, -z+1/2'
'-x, -y, -z'
'x-1/2, -y-1/2, z-1/2'

loop_
_atom_site_label
_atom_site_type_symbol
_atom_site_fract_x
_atom_site_fract_y
_atom_site_fract_z
_atom_site_U_iso_or_equiv
_atom_site_adp_type
_atom_site_occupancy
_atom_site_symmetry_multiplicity
_atom_site_calc_flag
_atom_site_refinement_flags
Co1 Co 0.64115(3) 0.99082(2) 0.79888(2) 0.03283(15) Uani 1 1 d .
O1 O 0.6989(2) 0.97321(13) 0.67519(14) 0.0503(6) Uani 1 1 d .
O2 O 0.7674(2) 1.09287(13) 0.70530(14) 0.0545(6) Uani 1 1 d .
O3 O 0.76766(17) 0.99538(12) -0.10498(14) 0.0409(5) Uani 1 1 d .
O4 O 0.61098(18) 0.99034(13) -0.04143(15) 0.0475(6) Uani 1 1 d .
O5 O 0.95171(18) 1.03098(15) 0.31336(13) 0.0507(6) Uani 1 1 d .
N1 N 0.4796(2) 1.20599(14) 0.75456(16) 0.0447(6) Uani 1 1 d .
N2 N 0.4504(2) 1.19356(17) 0.84255(18) 0.0520(7) Uani 1 1 d .
N3 N 0.5377(2) 1.08661(13) 0.79167(15) 0.0369(5) Uani 1 1 d .
N4 N 0.4720(2) 1.23799(14) 0.25839(17) 0.0407(6) Uani 1 1 d .
N5 N 0.4983(2) 1.23847(16) 0.16862(18) 0.0500(7) Uani 1 1 d .
N6 N 0.4359(2) 1.11818(14) 0.20691(16) 0.0382(5) Uani 1 1 d .
C1 C 0.4689(3) 1.28235(16) 0.6070(2) 0.0426(7) Uani 1 1 d .
C2 C 0.5694(3) 1.28840(17) 0.5690(2) 0.0453(8) Uani 1 1 d .
C3 C 0.5734(2) 1.29081(16) 0.4728(2) 0.0440(7) Uani 1 1 d .
C4 C 0.4750(3) 1.29537(15) 0.4162(2) 0.0384(7) Uani 1 1 d .
C5 C 0.3734(2) 1.28673(15) 0.4544(2) 0.0375(7) Uani 1 1 d .
C6 C 0.3704(3) 1.27691(16) 0.5496(2) 0.0419(7) Uani 1 1 d .
C7 C 0.4627(4) 1.28499(19) 0.7110(2) 0.0591(10) Uani 1 1 d .
H7A H 0.5185 1.3220 0.7380 0.071 Uiso 1 1 calc R
H7B H 0.3906 1.3055 0.7247 0.071 Uiso 1 1 calc R
C8 C 0.6758(3) 1.2925(2) 0.6309(3) 0.0703(12) Uani 1 1 d .
H8A H 0.6591 1.3009 0.6946 0.105 Uiso 1 1 calc R
H8B H 0.7202 1.3364 0.6112 0.105 Uiso 1 1 calc R
H8C H 0.7158 1.2429 0.6264 0.105 Uiso 1 1 calc R
C9 C 0.6825(3) 1.2895(2) 0.4301(3) 0.0687(11) Uani 1 1 d .
H9A H 0.7096 1.3436 0.4252 0.103 Uiso 1 1 calc R
H9B H 0.6731 1.2658 0.3690 0.103 Uiso 1 1 calc R
H9C H 0.7348 1.2583 0.4689 0.103 Uiso 1 1 calc R
C10 C 0.4782(3) 1.31199(17) 0.3133(2) 0.0475(8) Uani 1 1 d .
H10A H 0.4167 1.3468 0.2927 0.057 Uiso 1 1 calc R
H10B H 0.5464 1.3402 0.3027 0.057 Uiso 1 1 calc R
C11 C 0.2660(3) 1.2880(2) 0.3939(2) 0.0538(9) Uani 1 1 d .
H11A H 0.2359 1.2344 0.3893 0.081 Uiso 1 1 calc R
H11B H 0.2793 1.3071 0.3326 0.081 Uiso 1 1 calc R
H11C H 0.2144 1.3231 0.4212 0.081 Uiso 1 1 calc R
C12 C 0.2626(3) 1.2618(2) 0.5905(3) 0.0597(9) Uani 1 1 d .
H12A H 0.2289 1.3123 0.6044 0.090 Uiso 1 1 calc R
H12B H 0.2754 1.2310 0.6470 0.090 Uiso 1 1 calc R
H12C H 0.2143 1.2323 0.5465 0.090 Uiso 1 1 calc R
C13 C 0.4857(3) 1.12152(18) 0.8611(2) 0.0436(7) Uani 1 1 d .
H13A H 0.4761 1.0958 0.9175 0.052 Uiso 1 1 calc R
C14 C 0.5315(3) 1.14262(17) 0.72613(19) 0.0431(7) Uani 1 1 d .
H14A H 0.5600 1.1377 0.6680 0.052 Uiso 1 1 calc R
C15 C 0.4758(3) 1.16530(18) 0.1414(2) 0.0440(7) Uani 1 1 d .
H15A H 0.4865 1.1471 0.0814 0.053 Uiso 1 1 calc R
C16 C 0.4352(3) 1.16623(17) 0.2795(2) 0.0416(7) Uani 1 1 d .
H16A H 0.4120 1.1516 0.3375 0.050 Uiso 1 1 calc R
C17 C 0.9006(3) 1.0301(2) 0.39657(19) 0.0410(7) Uani 1 1 d .
C18 C 0.9055(3) 1.09841(19) 0.4489(2) 0.0473(8) Uani 1 1 d .
H18A H 0.9386 1.1448 0.4274 0.057 Uiso 1 1 calc R
C19 C 0.8612(3) 1.09790(18) 0.5334(2) 0.0452(7) Uani 1 1 d .
H19A H 0.8667 1.1438 0.5707 0.054 Uiso 1 1 calc R
C20 C 0.8086(2) 1.03088(17) 0.56449(19) 0.0371(6) Uani 1 1 d .
C21 C 0.8051(3) 0.96287(19) 0.5099(2) 0.0485(8) Uani 1 1 d .
H21A H 0.7707 0.9166 0.5300 0.058 Uiso 1 1 calc R
C22 C 0.8518(3) 0.9625(2) 0.4263(2) 0.0526(8) Uani 1 1 d .
H22A H 0.8501 0.9160 0.3900 0.063 Uiso 1 1 calc R
C23 C 0.8879(2) 1.02131(16) 0.23166(18) 0.0339(6) Uani 1 1 d .
C24 C 0.7735(3) 1.02800(19) 0.2237(2) 0.0414(7) Uani 1 1 d .
H24A H 0.7353 1.0378 0.2763 0.050 Uiso 1 1 calc R
C25 C 0.7173(2) 1.02001(16) 0.1376(2) 0.0363(6) Uani 1 1 d .
H25A H 0.6404 1.0241 0.1321 0.044 Uiso 1 1 calc R
C26 C 0.7727(2) 1.00614(15) 0.05939(19) 0.0332(6) Uani 1 1 d .
C27 C 0.8868(2) 1.00031(17) 0.0690(2) 0.0396(7) Uani 1 1 d .
H27A H 0.9250 0.9911 0.0161 0.048 Uiso 1 1 calc R
C28 C 0.9449(2) 1.00763(17) 0.1537(2) 0.0380(7) Uani 1 1 d .
H28A H 1.0218 1.0035 0.1589 0.046 Uiso 1 1 calc R
C29 C 0.7566(3) 1.03336(18) 0.65500(19) 0.0407(7) Uani 1 1 d .
C30 C 0.7131(2) 0.99673(15) -0.0332(2) 0.0348(6) Uani 1 1 d .

loop_
_atom_site_aniso_label
_atom_site_aniso_U_11
_atom_site_aniso_U_22
_atom_site_aniso_U_33
_atom_site_aniso_U_23
_atom_site_aniso_U_13
_atom_site_aniso_U_12
Co1 0.0434(3) 0.0323(2) 0.0237(2) 0.00044(14) 0.00866(16) -0.00125(15)
O1 0.0754(16) 0.0469(12) 0.0318(11) -0.0057(9) 0.0239(10) -0.0180(12)
O2 0.0729(16) 0.0539(13) 0.0387(12) -0.0184(10) 0.0178(11) -0.0111(11)
O3 0.0424(11) 0.0557(13) 0.0254(10) -0.0015(9) 0.0089(9) -0.0022(9)
O4 0.0393(12) 0.0703(15) 0.0334(11) 0.0021(10) 0.0060(9) 0.0043(10)
O5 0.0482(13) 0.0809(16) 0.0237(10) 0.0029(10) 0.0080(9) -0.0115(12)
N1 0.0659(17) 0.0348(13) 0.0334(13) -0.0031(10) 0.0036(12) 0.0076(12)
N2 0.0677(18) 0.0511(16) 0.0388(14) -0.0048(12) 0.0146(13) 0.0130(14)
N3 0.0485(14) 0.0331(12) 0.0296(11) -0.0005(10) 0.0071(10) -0.0006(10)
N4 0.0486(14) 0.0343(13) 0.0401(13) 0.0068(10) 0.0089(11) -0.0055(11)
N5 0.0601(17) 0.0450(15) 0.0472(15) 0.0064(12) 0.0192(13) -0.0091(13)
N6 0.0414(13) 0.0377(13) 0.0360(12) 0.0053(10) 0.0067(10) -0.0015(11)
C1 0.061(2) 0.0227(13) 0.0433(17) -0.0013(12) -0.0036(15) 0.0051(13)
C2 0.0496(18) 0.0255(14) 0.058(2) 0.0025(13) -0.0128(15) -0.0021(13)
C3 0.0431(17) 0.0264(14) 0.062(2) 0.0055(13) 0.0027(15) -0.0053(12)
C4 0.0473(16) 0.0231(13) 0.0443(16) 0.0018(12) 0.0009(13) -0.0052(12)
C5 0.0428(16) 0.0216(13) 0.0472(17) 0.0010(12) -0.0028(13) -0.0002(11)
C6 0.0519(18) 0.0238(13) 0.0506(18) -0.0013(12) 0.0070(14) 0.0058(12)
C7 0.095(3) 0.0357(17) 0.0447(18) -0.0052(14) -0.0040(18) 0.0173(18)
C8 0.067(2) 0.057(2) 0.081(3) 0.0108(19) -0.032(2) -0.0146(19)
C9 0.048(2) 0.057(2) 0.102(3) 0.012(2) 0.015(2) -0.0070(17)
C10 0.063(2) 0.0287(14) 0.0502(18) 0.0037(13) 0.0035(15) -0.0065(14)
C11 0.0464(18) 0.0481(19) 0.065(2) 0.0102(16) -0.0088(16) -0.0006(15)
C12 0.059(2) 0.052(2) 0.070(2) -0.0005(18) 0.0221(18) 0.0081(17)
C13 0.0536(18) 0.0464(17) 0.0325(15) -0.0014(13) 0.0132(13) 0.0028(14)
C14 0.064(2) 0.0363(15) 0.0297(14) -0.0037(12) 0.0083(14) 0.0062(14)
C15 0.0504(18) 0.0455(17) 0.0376(16) 0.0066(13) 0.0131(13) -0.0023(14)
C16 0.0581(19) 0.0318(14) 0.0359(15) 0.0032(12) 0.0108(13) -0.0082(13)
C17 0.0471(17) 0.0553(18) 0.0215(13) 0.0043(13) 0.0085(12) -0.0059(14)
C18 0.060(2) 0.0466(18) 0.0373(16) 0.0040(14) 0.0146(14) -0.0121(15)
C19 0.063(2) 0.0362(16) 0.0376(15) -0.0064(13) 0.0124(14) -0.0091(14)
C20 0.0485(17) 0.0373(15) 0.0263(14) -0.0005(12) 0.0083(12) -0.0039(13)
C21 0.075(2) 0.0397(16) 0.0326(15) -0.0032(13) 0.0182(15) -0.0173(16)
C22 0.081(2) 0.0483(18) 0.0310(15) -0.0099(14) 0.0189(15) -0.0110(17)
C23 0.0451(16) 0.0358(14) 0.0221(13) 0.0047(11) 0.0100(11) -0.0040(12)
C24 0.0471(17) 0.0531(17) 0.0260(14) -0.0008(13) 0.0152(12) 0.0046(14)
C25 0.0382(15) 0.0381(15) 0.0344(15) 0.0020(12) 0.0138(12) 0.0034(12)
C26 0.0408(15) 0.0324(14) 0.0277(14) 0.0027(11) 0.0109(12) 0.0008(11)
C27 0.0367(15) 0.0568(19) 0.0267(14) -0.0015(12) 0.0119(12) -0.0018(13)
C28 0.0356(15) 0.0473(17) 0.0326(15) 0.0020(12) 0.0124(12) -0.0008(12)
C29 0.0538(18) 0.0437(16) 0.0254(13) -0.0024(13) 0.0091(12) -0.0032(14)
C30 0.0387(15) 0.0353(14) 0.0312(14) 0.0009(11) 0.0082(12) 0.0026(12)

loop_
_atom_type_symbol
_atom_type_description
_atom_type_scat_dispersion_real
_atom_type_scat_dispersion_imag
_atom_type_scat_source
C C 0.0033 0.0016 'International Tables Vol C Tables 4.2.6.8 and 6.1.1.4'
H H 0.0000 0.0000 'International Tables Vol C Tables 4.2.6.8 and 6.1.1.4'
O O 0.0106 0.0060 'International Tables Vol C Tables 4.2.6.8 and 6.1.1.4'
Co Co 0.3494 0.9721 'International Tables Vol C Tables 4.2.6.8 and 6.1.1.4'
N N 0.0061 0.0033 'International Tables Vol C Tables 4.2.6.8 and 6.1.1.4'

loop_
_geom_angle_atom_site_label_1
_geom_angle_atom_site_label_2
_geom_angle_atom_site_label_3
_geom_angle
_geom_angle_site_symmetry_1
_geom_angle_site_symmetry_3
O1 Co1 O3 108.77(10) . 1_556
O1 Co1 N3 109.33(10) . .
O3 Co1 N3 116.61(9) 1_556 .
O1 Co1 N6 91.43(9) . 3_676
O3 Co1 N6 112.93(9) 1_556 3_676
N3 Co1 N6 114.66(10) . 3_676
O1 Co1 O4 165.28(9) . 1_556
O3 Co1 O4 59.44(8) 1_556 1_556
N3 Co1 O4 84.82(8) . 1_556
N6 Co1 O4 86.05(9) 3_676 1_556
C29 O1 Co1 109.20(18) . .
C30 O3 Co1 98.21(18) . 1_554
C30 O4 Co1 82.07(17) . 1_554
C23 O5 C17 118.6(2) . .
C14 N1 N2 109.6(2) . .
C14 N1 C7 130.1(3) . .
N2 N1 C7 119.9(3) . .
C13 N2 N1 103.1(2) . .
C14 N3 C13 102.6(2) . .
C14 N3 Co1 126.2(2) . .
C13 N3 Co1 128.52(19) . .
C16 N4 N5 109.5(2) . .
C16 N4 C10 130.0(3) . .
N5 N4 C10 120.3(2) . .
C15 N5 N4 102.8(2) . .
C16 N6 C15 103.1(2) . .
C16 N6 Co1 122.80(19) . 3_676
C15 N6 Co1 132.8(2) . 3_676
C2 C1 C6 120.8(3) . .
C2 C1 C7 120.4(3) . .
C6 C1 C7 118.7(3) . .
C1 C2 C3 119.8(3) . .
C1 C2 C8 120.8(3) . .
C3 C2 C8 119.4(3) . .
C2 C3 C4 119.3(3) . .
C2 C3 C9 120.4(3) . .
C4 C3 C9 120.3(3) . .
C3 C4 C5 120.5(3) . .
C3 C4 C10 119.7(3) . .
C5 C4 C10 119.8(3) . .
C6 C5 C4 119.7(3) . .
C6 C5 C11 118.9(3) . .
C4 C5 C11 121.4(3) . .
C5 C6 C1 119.2(3) . .
C5 C6 C12 120.1(3) . .
C1 C6 C12 120.7(3) . .
N1 C7 C1 112.5(2) . .
N1 C7 H7A 109.1 . .
C1 C7 H7A 109.1 . .
N1 C7 H7B 109.1 . .
C1 C7 H7B 109.1 . .
H7A C7 H7B 107.8 . .
C2 C8 H8A 109.5 . .
C2 C8 H8B 109.5 . .
H8A C8 H8B 109.5 . .
C2 C8 H8C 109.5 . .
H8A C8 H8C 109.5 . .
H8B C8 H8C 109.5 . .
C3 C9 H9A 109.5 . .
C3 C9 H9B 109.5 . .
H9A C9 H9B 109.5 . .
C3 C9 H9C 109.5 . .
H9A C9 H9C 109.5 . .
H9B C9 H9C 109.5 . .
N4 C10 C4 111.8(2) . .
N4 C10 H10A 109.3 . .
C4 C10 H10A 109.3 . .
N4 C10 H10B 109.3 . .
C4 C10 H10B 109.3 . .
H10A C10 H10B 107.9 . .
C5 C11 H11A 109.5 . .
C5 C11 H11B 109.5 . .
H11A C11 H11B 109.5 . .
C5 C11 H11C 109.5 . .
H11A C11 H11C 109.5 . .
H11B C11 H11C 109.5 . .
C6 C12 H12A 109.5 . .
C6 C12 H12B 109.5 . .
H12A C12 H12B 109.5 . .
C6 C12 H12C 109.5 . .
H12A C12 H12C 109.5 . .
H12B C12 H12C 109.5 . .
N2 C13 N3 114.3(3) . .
N2 C13 H13A 122.8 . .
N3 C13 H13A 122.8 . .
N1 C14 N3 110.3(3) . .
N1 C14 H14A 124.9 . .
N3 C14 H14A 124.9 . .
N5 C15 N6 114.4(3) . .
N5 C15 H15A 122.8 . .
N6 C15 H15A 122.8 . .
N6 C16 N4 110.1(3) . .
N6 C16 H16A 124.9 . .
N4 C16 H16A 124.9 . .
C22 C17 C18 121.3(3) . .
C22 C17 O5 121.0(3) . .
C18 C17 O5 117.6(3) . .
C17 C18 C19 118.9(3) . .
C17 C18 H18A 120.6 . .
C19 C18 H18A 120.6 . .
C18 C19 C20 121.3(3) . .
C18 C19 H19A 119.4 . .
C20 C19 H19A 119.4 . .
C21 C20 C19 118.3(3) . .
C21 C20 C29 121.6(3) . .
C19 C20 C29 120.0(3) . .
C22 C21 C20 120.5(3) . .
C22 C21 H21A 119.7 . .
C20 C21 H21A 119.7 . .
C17 C22 C21 119.7(3) . .
C17 C22 H22A 120.2 . .
C21 C22 H22A 120.2 . .
O5 C23 C28 115.6(3) . .
O5 C23 C24 123.9(2) . .
C28 C23 C24 120.5(3) . .
C25 C24 C23 119.4(3) . .
C25 C24 H24A 120.3 . .
C23 C24 H24A 120.3 . .
C24 C25 C26 120.9(3) . .
C24 C25 H25A 119.5 . .
C26 C25 H25A 119.5 . .
C25 C26 C27 118.7(3) . .
C25 C26 C30 121.4(3) . .
C27 C26 C30 119.9(3) . .
C28 C27 C26 121.7(3) . .
C28 C27 H27A 119.1 . .
C26 C27 H27A 119.1 . .
C27 C28 C23 118.9(3) . .
C27 C28 H28A 120.6 . .
C23 C28 H28A 120.6 . .
O2 C29 O1 122.5(3) . .
O2 C29 C20 120.3(3) . .
O1 C29 C20 117.2(3) . .
O4 C30 O3 120.1(3) . .
O4 C30 C26 120.7(3) . .
O3 C30 C26 119.1(3) . .

loop_
_geom_bond_atom_site_label_1
_geom_bond_atom_site_label_2
_geom_bond_distance
_geom_bond_site_symmetry_2
Co1 O1 1.998(2) .
Co1 O3 2.000(2) 1_556
Co1 N3 2.041(2) .
Co1 N6 2.054(2) 3_676
Co1 O4 2.371(2) 1_556
O1 C29 1.277(4) .
O2 C29 1.236(3) .
O3 C30 1.278(3) .
O3 Co1 2.000(2) 1_554
O4 C30 1.250(4) .
O4 Co1 2.371(2) 1_554
O5 C23 1.375(3) .
O5 C17 1.401(3) .
N1 C14 1.319(4) .
N1 N2 1.366(4) .
N1 C7 1.474(4) .
N2 C13 1.303(4) .
N3 C14 1.333(4) .
N3 C13 1.363(4) .
N4 C16 1.328(4) .
N4 N5 1.364(3) .
N4 C10 1.472(4) .
N5 C15 1.311(4) .
N6 C16 1.325(4) .
N6 C15 1.355(4) .
N6 Co1 2.054(2) 3_676
C1 C2 1.389(5) .
C1 C6 1.413(4) .
C1 C7 1.515(4) .
C2 C3 1.399(5) .
C2 C8 1.522(4) .
C3 C4 1.404(4) .
C3 C9 1.514(5) .
C4 C5 1.406(4) .
C4 C10 1.520(4) .
C5 C6 1.391(4) .
C5 C11 1.521(4) .
C6 C12 1.508(5) .
C7 H7A 0.9800 .
C7 H7B 0.9800 .
C8 H8A 0.9700 .
C8 H8B 0.9700 .
C8 H8C 0.9700 .
C9 H9A 0.9700 .
C9 H9B 0.9700 .
C9 H9C 0.9700 .
C10 H10A 0.9800 .
C10 H10B 0.9800 .
C11 H11A 0.9700 .
C11 H11B 0.9700 .
C11 H11C 0.9700 .
C12 H12A 0.9700 .
C12 H12B 0.9700 .
C12 H12C 0.9700 .
C13 H13A 0.9400 .
C14 H14A 0.9400 .
C15 H15A 0.9400 .
C16 H16A 0.9400 .
C17 C22 1.365(5) .
C17 C18 1.372(4) .
C18 C19 1.376(4) .
C18 H18A 0.9400 .
C19 C20 1.387(4) .
C19 H19A 0.9400 .
C20 C21 1.386(4) .
C20 C29 1.502(4) .
C21 C22 1.378(4) .
C21 H21A 0.9400 .
C22 H22A 0.9400 .
C23 C28 1.391(4) .
C23 C24 1.399(4) .
C24 C25 1.382(4) .
C24 H24A 0.9400 .
C25 C26 1.385(4) .
C25 H25A 0.9400 .
C26 C27 1.394(4) .
C26 C30 1.484(4) .
C27 C28 1.375(4) .
C27 H27A 0.9400 .
C28 H28A 0.9400 .

loop_
_geom_torsion_atom_site_label_1
_geom_torsion_atom_site_label_2
_geom_torsion_atom_site_label_3
_geom_torsion_atom_site_label_4
_geom_torsion
_geom_torsion_site_symmetry_1
O3 Co1 O1 C29 -64.3(2) 1_556
N3 Co1 O1 C29 64.0(2) .
N6 Co1 O1 C29 -179.2(2) 3_676
O4 Co1 O1 C29 -99.3(4) 1_556
C14 N1 N2 C13 -1.1(4) .
C7 N1 N2 C13 -174.4(3) .
O1 Co1 N3 C14 -17.6(3) .
O3 Co1 N3 C14 106.3(2) 1_556
N6 Co1 N3 C14 -118.5(2) 3_676
O4 Co1 N3 C14 158.2(2) 1_556
O1 Co1 N3 C13 -176.0(2) .
O3 Co1 N3 C13 -52.2(3) 1_556
N6 Co1 N3 C13 83.0(3) 3_676
O4 Co1 N3 C13 -0.2(3) 1_556
C16 N4 N5 C15 -0.4(3) .
C10 N4 N5 C15 -175.7(3) .
C6 C1 C2 C3 1.3(4) .
C7 C1 C2 C3 -176.1(3) .
C6 C1 C2 C8 -178.7(3) .
C7 C1 C2 C8 3.9(4) .
C1 C2 C3 C4 6.5(4) .
C8 C2 C3 C4 -173.4(3) .
C1 C2 C3 C9 -174.2(3) .
C8 C2 C3 C9 5.8(4) .
C2 C3 C4 C5 -8.6(4) .
C9 C3 C4 C5 172.1(3) .
C2 C3 C4 C10 169.8(2) .
C9 C3 C4 C10 -9.5(4) .
C3 C4 C5 C6 2.7(4) .
C10 C4 C5 C6 -175.7(2) .
C3 C4 C5 C11 -177.4(3) .
C10 C4 C5 C11 4.3(4) .
C4 C5 C6 C1 5.2(4) .
C11 C5 C6 C1 -174.8(3) .
C4 C5 C6 C12 -175.7(3) .
C11 C5 C6 C12 4.4(4) .
C2 C1 C6 C5 -7.2(4) .
C7 C1 C6 C5 170.2(3) .
C2 C1 C6 C12 173.6(3) .
C7 C1 C6 C12 -8.9(4) .
C14 N1 C7 C1 24.4(5) .
N2 N1 C7 C1 -163.9(3) .
C2 C1 C7 N1 -85.8(4) .
C6 C1 C7 N1 96.7(3) .
C16 N4 C10 C4 20.6(5) .
N5 N4 C10 C4 -165.2(3) .
C3 C4 C10 N4 96.5(3) .
C5 C4 C10 N4 -85.1(3) .
N1 N2 C13 N3 1.1(4) .
C14 N3 C13 N2 -0.7(4) .
Co1 N3 C13 N2 161.6(2) .
N2 N1 C14 N3 0.7(4) .
C7 N1 C14 N3 173.1(3) .
C13 N3 C14 N1 0.0(3) .
Co1 N3 C14 N1 -162.9(2) .
N4 N5 C15 N6 0.6(4) .
C16 N6 C15 N5 -0.6(4) .
Co1 N6 C15 N5 166.0(2) 3_676
C15 N6 C16 N4 0.3(3) .
Co1 N6 C16 N4 -168.0(2) 3_676
N5 N4 C16 N6 0.0(4) .
C10 N4 C16 N6 174.7(3) .
C23 O5 C17 C22 66.1(4) .
C23 O5 C17 C18 -116.7(3) .
C22 C17 C18 C19 0.7(5) .
O5 C17 C18 C19 -176.5(3) .
C17 C18 C19 C20 -2.4(5) .
C18 C19 C20 C21 2.4(5) .
C18 C19 C20 C29 -177.2(3) .
C19 C20 C21 C22 -0.8(5) .
C29 C20 C21 C22 178.8(3) .
C18 C17 C22 C21 0.9(5) .
O5 C17 C22 C21 178.0(3) .
C20 C21 C22 C17 -0.8(5) .
C17 O5 C23 C28 -168.3(3) .
C17 O5 C23 C24 14.6(4) .
O5 C23 C24 C25 177.7(3) .
C28 C23 C24 C25 0.7(4) .
C23 C24 C25 C26 -0.5(4) .
C24 C25 C26 C27 0.0(4) .
C24 C25 C26 C30 179.4(3) .
C25 C26 C27 C28 0.3(4) .
C30 C26 C27 C28 -179.1(3) .
C26 C27 C28 C23 -0.1(4) .
O5 C23 C28 C27 -177.6(3) .
C24 C23 C28 C27 -0.4(4) .
Co1 O1 C29 O2 -3.1(4) .
Co1 O1 C29 C20 179.3(2) .
C21 C20 C29 O2 175.0(3) .
C19 C20 C29 O2 -5.4(5) .
C21 C20 C29 O1 -7.3(5) .
C19 C20 C29 O1 172.3(3) .
Co1 O4 C30 O3 -3.5(2) 1_554
Co1 O4 C30 C26 176.3(2) 1_554
Co1 O3 C30 O4 4.2(3) 1_554
Co1 O3 C30 C26 -175.6(2) 1_554
C25 C26 C30 O4 -9.7(4) .
C27 C26 C30 O4 169.7(3) .
C25 C26 C30 O3 170.1(2) .
C27 C26 C30 O3 -10.5(4) .
